data_4500524
loop_
_publ_author_name
'Feng, Rui'
'Chen, Lian'
'Chen, Qi-Hui'
'Shan, Xiao-Chen'
'Gai, Yan-Li'
'Jiang, Fei-Long'
'Hong, Mao-Chun'

_publ_section_title
;
 Novel Luminescent Three-Dimensional Heterometallic Complexes with 2-Fold
 Interpenetrating (3,6)-Connected Nets
;
_journal_issue 5
_journal_name_full 'Crystal Growth &amp; Design'
_journal_page_first 1705
_journal_paper_doi 10.1021/cg101642j
_journal_volume 11
_journal_year 2011
_chemical_formula_moiety 'C26 H19 N4 O12 Sm Zn, O'
_chemical_formula_sum 'C26 H21 N4 O13 Sm Zn'
_chemical_formula_weight 813.19
_chemical_name_systematic
; 
 ? 
;
_space_group_IT_number 14
_symmetry_cell_setting monoclinic
_symmetry_space_group_name_Hall '-P 2ybc'
_symmetry_space_group_name_H-M 'P 1 21/c 1'
_atom_sites_solution_hydrogens geom
_atom_sites_solution_primary direct
_atom_sites_solution_secondary difmap
_audit_creation_method SHELXL-97
_cell_angle_alpha 90.00
_cell_angle_beta 92.953(5)
_cell_angle_gamma 90.00
_cell_formula_units_Z 4
_cell_length_a 7.794(3)
_cell_length_b 12.535(5)
_cell_length_c 30.012(12)
_cell_measurement_reflns_used 6955
_cell_measurement_temperature 293(2)
_cell_measurement_theta_max 27.4797
_cell_measurement_theta_min 3.0105
_cell_volume 2928(2)
_computing_structure_refinement 'SHELXL-97 (Sheldrick, 1997)'
_computing_structure_solution 'SHELXS-97 (Sheldrick, 1990)'
_diffrn_ambient_temperature 293(2)
_diffrn_measured_fraction_theta_full 0.985
_diffrn_measured_fraction_theta_max 0.985
_diffrn_measurement_device_type
;
Mercury70 (2x2 bin mode)
;
_diffrn_measurement_method CCD_Profile_fitting
_diffrn_radiation_monochromator graphite
_diffrn_radiation_source 'fine-focus sealed tube'
_diffrn_radiation_type MoK\a
_diffrn_radiation_wavelength 0.71073
_diffrn_reflns_av_R_equivalents 0.0462
_diffrn_reflns_av_sigmaI/netI 0.0483
_diffrn_reflns_limit_h_max 10
_diffrn_reflns_limit_h_min -10
_diffrn_reflns_limit_k_max 15
_diffrn_reflns_limit_k_min -15
_diffrn_reflns_limit_l_max 38
_diffrn_reflns_limit_l_min -38
_diffrn_reflns_number 22014
_diffrn_reflns_theta_full 27.48
_diffrn_reflns_theta_max 27.48
_diffrn_reflns_theta_min 2.61
_diffrn_standards_number 6906
_exptl_absorpt_coefficient_mu 2.879
_exptl_absorpt_correction_T_max 0.7617
_exptl_absorpt_correction_T_min 0.6720
_exptl_absorpt_correction_type multi-scan
_exptl_crystal_colour 'Light pink'
_exptl_crystal_density_diffrn 1.845
_exptl_crystal_density_method 'not measured'
_exptl_crystal_description Prism
_exptl_crystal_F_000 1604
_exptl_crystal_size_max 0.15
_exptl_crystal_size_mid 0.15
_exptl_crystal_size_min 0.10
_refine_diff_density_max 1.662
_refine_diff_density_min -1.144
_refine_diff_density_rms 0.142
_refine_ls_extinction_method none
_refine_ls_goodness_of_fit_ref 1.109
_refine_ls_hydrogen_treatment constr
_refine_ls_matrix_type full
_refine_ls_number_parameters 407
_refine_ls_number_reflns 6598
_refine_ls_number_restraints 0
_refine_ls_restrained_S_all 1.109
_refine_ls_R_factor_all 0.0597
_refine_ls_R_factor_gt 0.0504
_refine_ls_shift/su_max 0.001
_refine_ls_shift/su_mean 0.000
_refine_ls_structure_factor_coef Fsqd
_refine_ls_weighting_details 'calc w=1/[\s^2^(Fo^2^)+(0.0432P)^2^+9.4315P] where P=(Fo^2^+2Fc^2^)/3'
_refine_ls_weighting_scheme calc
_refine_ls_wR_factor_gt 0.1099
_refine_ls_wR_factor_ref 0.1158
_reflns_number_gt 5736
_reflns_number_total 6598
_reflns_threshold_expression >2sigma(I)
_cod_data_source_file cg101642j_si_002.cif
_cod_data_source_block complex2
_cod_depositor_comments
;
The following automatic conversions were performed:

'_exptl_absorpt_correction_type' value 'Multi-scan' changed to
'multi-scan' according to
/home/saulius/struct/CIF-dictionaries/cif_core.dic dictionary named
'cif_core.dic' version 2.4.1 from 2010-06-29.

Automatic conversion script
Id: cif_fix_values 1715 2011-07-08 13:25:40Z adriana 
;
_cod_original_sg_symbol_Hall -P_2ybc
_cod_original_sg_symbol_H-M P_21/c
_cod_database_code 4500524

loop_
_symmetry_equiv_pos_as_xyz
'x, y, z'
'-x, y+1/2, -z+1/2'
'-x, -y, -z'
'x, -y-1/2, z-1/2'

loop_
_atom_site_label
_atom_site_type_symbol
_atom_site_fract_x
_atom_site_fract_y
_atom_site_fract_z
_atom_site_U_iso_or_equiv
_atom_site_adp_type
_atom_site_occupancy
_atom_site_symmetry_multiplicity
_atom_site_calc_flag
_atom_site_refinement_flags
Sm1 Sm 0.46716(3) 0.44518(2) 0.433183(8) 0.02141(9) Uani 1 1 d .
Zn1 Zn -0.21686(7) 0.45082(5) 0.170688(19) 0.02138(14) Uani 1 1 d .
C12 C 0.7101(6) 0.5999(4) 0.40723(17) 0.0231(10) Uani 1 1 d .
C7 C 0.8163(6) 0.7887(4) 0.39871(17) 0.0251(11) Uani 1 1 d .
H7 H 0.7259 0.8134 0.4150 0.030 Uiso 1 1 calc R
O4 O 0.7350(5) 0.5031(3) 0.39945(14) 0.0341(9) Uani 1 1 d .
C10 C 1.0840(7) 0.7195(4) 0.3516(2) 0.0324(13) Uani 1 1 d .
H10 H 1.1759 0.6958 0.3357 0.039 Uiso 1 1 calc R
N2 N 1.0692(5) 0.8244(3) 0.35952(15) 0.0256(9) Uani 1 1 d .
C2 C 0.9349(7) 1.1936(4) 0.39939(18) 0.0292(12) Uani 1 1 d .
H2 H 0.9401 1.2674 0.4023 0.035 Uiso 1 1 calc R
C8 C 0.8340(6) 0.6802(4) 0.38952(17) 0.0226(10) Uani 1 1 d .
C6 C 0.9366(6) 0.8587(4) 0.38301(16) 0.0217(10) Uani 1 1 d .
N1 N 1.0539(5) 1.0332(3) 0.37176(14) 0.0224(9) Uani 1 1 d .
C1 C 1.0590(7) 1.1392(4) 0.37754(17) 0.0263(11) Uani 1 1 d .
H1 H 1.1496 1.1774 0.3664 0.032 Uiso 1 1 calc R
C4 C 0.8053(6) 1.0254(4) 0.41485(16) 0.0227(10) Uani 1 1 d .
H4 H 0.7242 0.9851 0.4290 0.027 Uiso 1 1 calc R
C3 C 0.8024(6) 1.1364(4) 0.41684(17) 0.0237(10) Uani 1 1 d .
C9 C 0.9689(7) 0.6456(5) 0.36615(19) 0.0319(12) Uani 1 1 d .
H9 H 0.9828 0.5734 0.3601 0.038 Uiso 1 1 calc R
C5 C 0.9325(6) 0.9763(4) 0.39111(17) 0.0233(10) Uani 1 1 d .
O3 O 0.5866(5) 0.6315(3) 0.42950(13) 0.0291(8) Uani 1 1 d .
O1 O 0.5610(6) 1.1456(3) 0.46224(15) 0.0449(11) Uani 1 1 d .
C11 C 0.6502(7) 1.1939(4) 0.43511(17) 0.0274(11) Uani 1 1 d .
O2 O 0.6254(5) 1.2871(3) 0.42116(14) 0.0334(9) Uani 1 1 d .
N3 N -0.0361(5) 0.4439(3) 0.22837(14) 0.0223(9) Uani 1 1 d .
O6 O 0.2602(6) 0.3567(3) 0.37691(13) 0.0408(10) Uani 1 1 d .
N4 N -0.3398(5) 0.3489(4) 0.21688(14) 0.0258(9) Uani 1 1 d .
O5 O 0.3944(6) 0.4987(4) 0.35470(14) 0.0443(11) Uani 1 1 d .
C17 C -0.0860(6) 0.3857(4) 0.26338(17) 0.0240(10) Uani 1 1 d .
C23 C 0.2840(7) 0.4266(5) 0.34870(18) 0.0284(11) Uani 1 1 d .
C18 C -0.2552(6) 0.3308(4) 0.25644(16) 0.0233(10) Uani 1 1 d .
C22 C -0.4906(7) 0.3005(5) 0.20766(19) 0.0331(13) Uani 1 1 d .
H22 H -0.5494 0.3141 0.1805 0.040 Uiso 1 1 calc R
O9 O 0.3462(5) 0.5456(3) 0.49988(13) 0.0294(8) Uani 1 1 d .
O8 O -0.6858(5) 0.0908(3) 0.30180(13) 0.0317(9) Uani 1 1 d .
O10 O 0.1918(6) 0.5376(4) 0.43763(14) 0.0504(13) Uani 1 1 d .
C15 C 0.1711(7) 0.4307(4) 0.30603(17) 0.0253(11) Uani 1 1 d .
C20 C -0.4745(6) 0.2094(4) 0.27777(17) 0.0253(11) Uani 1 1 d .
C25 C 0.2095(7) 0.5702(5) 0.47656(19) 0.0321(13) Uani 1 1 d .
C19 C -0.3209(7) 0.2624(5) 0.28758(18) 0.0292(12) Uani 1 1 d .
H19 H -0.2621 0.2520 0.3150 0.035 Uiso 1 1 calc R
C16 C 0.0151(7) 0.3773(4) 0.30250(18) 0.0283(11) Uani 1 1 d .
H16 H -0.0211 0.3365 0.3261 0.034 Uiso 1 1 calc R
C13 C 0.1154(7) 0.4944(5) 0.23229(19) 0.0333(13) Uani 1 1 d .
H13 H 0.1505 0.5341 0.2082 0.040 Uiso 1 1 calc R
C21 C -0.5620(7) 0.2303(5) 0.23753(19) 0.0338(13) Uani 1 1 d .
H21 H -0.6674 0.1980 0.2305 0.041 Uiso 1 1 calc R
C14 C 0.2216(7) 0.4902(5) 0.27050(19) 0.0341(13) Uani 1 1 d .
H14 H 0.3255 0.5268 0.2722 0.041 Uiso 1 1 calc R
O7 O -0.4292(6) 0.0924(5) 0.33812(17) 0.0630(16) Uani 1 1 d .
C24 C -0.5359(7) 0.1247(5) 0.30922(19) 0.0313(12) Uani 1 1 d .
C26 C 0.0772(9) 0.6376(7) 0.4974(3) 0.064(2) Uani 1 1 d .
H26A H 0.1014 0.7116 0.4922 0.095 Uiso 1 1 calc R
H26B H 0.0796 0.6242 0.5289 0.095 Uiso 1 1 calc R
H26C H -0.0345 0.6204 0.4843 0.095 Uiso 1 1 calc R
O13 O -0.3171(15) 0.4617(8) 0.0390(3) 0.143(4) Uani 1 1 d .
O11 O -0.4213(5) 0.4314(3) 0.12363(14) 0.0365(9) Uani 1 1 d .
O12 O 0.3426(5) 0.3080(3) 0.48147(14) 0.0357(9) Uani 1 1 d .
H11B H -0.3909 0.4364 0.0972 0.043 Uiso 1 1 d R
H11A H -0.4785 0.4914 0.1271 0.043 Uiso 1 1 d R
H12A H 0.3498 0.3239 0.5089 0.043 Uiso 1 1 d R
H12B H 0.4002 0.2534 0.4772 0.043 Uiso 1 1 d R

loop_
_atom_site_aniso_label
_atom_site_aniso_U_11
_atom_site_aniso_U_22
_atom_site_aniso_U_33
_atom_site_aniso_U_23
_atom_site_aniso_U_13
_atom_site_aniso_U_12
Sm1 0.02001(14) 0.01906(17) 0.02505(15) 0.00009(10) 0.00014(9) -0.00153(9)
Zn1 0.0184(3) 0.0223(3) 0.0238(3) 0.0019(2) 0.0043(2) 0.0018(2)
C12 0.026(3) 0.017(3) 0.026(3) 0.002(2) 0.0005(19) -0.0012(19)
C7 0.022(2) 0.022(3) 0.031(3) 0.000(2) 0.0061(19) 0.001(2)
O4 0.031(2) 0.021(2) 0.051(3) 0.0008(18) 0.0103(17) -0.0036(16)
C10 0.032(3) 0.018(3) 0.048(3) -0.002(2) 0.019(2) 0.003(2)
N2 0.026(2) 0.018(2) 0.034(2) 0.0008(18) 0.0094(17) -0.0025(17)
C2 0.035(3) 0.019(3) 0.034(3) 0.000(2) 0.007(2) -0.004(2)
C8 0.023(2) 0.016(3) 0.029(3) 0.000(2) 0.0015(18) -0.0028(19)
C6 0.022(2) 0.016(3) 0.028(3) -0.0001(19) 0.0057(18) -0.0003(18)
N1 0.024(2) 0.018(2) 0.026(2) -0.0018(17) 0.0064(16) -0.0017(17)
C1 0.031(3) 0.018(3) 0.031(3) -0.002(2) 0.012(2) -0.007(2)
C4 0.023(2) 0.020(3) 0.026(2) 0.003(2) 0.0053(18) 0.0001(19)
C3 0.028(3) 0.015(3) 0.029(3) -0.003(2) 0.0063(19) -0.0011(19)
C9 0.036(3) 0.020(3) 0.041(3) 0.000(2) 0.013(2) 0.002(2)
C5 0.021(2) 0.022(3) 0.027(3) -0.001(2) 0.0031(18) -0.001(2)
O3 0.0256(18) 0.024(2) 0.039(2) -0.0004(16) 0.0119(15) -0.0030(15)
O1 0.052(3) 0.029(2) 0.056(3) 0.007(2) 0.032(2) 0.007(2)
C11 0.032(3) 0.022(3) 0.028(3) -0.004(2) 0.004(2) 0.004(2)
O2 0.035(2) 0.018(2) 0.048(2) 0.0030(17) 0.0104(17) 0.0062(16)
N3 0.020(2) 0.023(2) 0.025(2) 0.0045(17) 0.0008(15) -0.0037(16)
O6 0.057(3) 0.030(2) 0.034(2) 0.0058(18) -0.0127(19) -0.017(2)
N4 0.022(2) 0.029(3) 0.027(2) 0.0047(19) 0.0042(16) -0.0021(17)
O5 0.044(2) 0.053(3) 0.035(2) 0.010(2) -0.0099(18) -0.027(2)
C17 0.022(2) 0.023(3) 0.026(3) 0.001(2) 0.0013(19) -0.004(2)
C23 0.028(3) 0.031(3) 0.026(3) -0.004(2) -0.001(2) -0.004(2)
C18 0.022(2) 0.026(3) 0.022(2) -0.001(2) 0.0001(18) -0.003(2)
C22 0.028(3) 0.040(4) 0.031(3) 0.008(2) -0.007(2) -0.010(2)
O9 0.0234(18) 0.032(2) 0.033(2) 0.0013(16) -0.0029(15) 0.0042(15)
O8 0.0252(19) 0.029(2) 0.041(2) 0.0074(17) 0.0025(16) -0.0098(16)
O10 0.037(2) 0.079(4) 0.034(2) -0.014(2) -0.0138(18) 0.021(2)
C15 0.026(2) 0.022(3) 0.028(3) 0.001(2) -0.0005(19) 0.000(2)
C20 0.023(2) 0.023(3) 0.030(3) 0.002(2) 0.0038(19) -0.005(2)
C25 0.021(3) 0.041(4) 0.035(3) -0.001(3) -0.003(2) 0.005(2)
C19 0.029(3) 0.030(3) 0.029(3) 0.001(2) -0.001(2) -0.009(2)
C16 0.031(3) 0.026(3) 0.027(3) 0.000(2) 0.001(2) -0.005(2)
C13 0.029(3) 0.037(4) 0.034(3) 0.009(3) 0.002(2) -0.009(2)
C21 0.024(3) 0.039(4) 0.038(3) 0.008(3) 0.001(2) -0.008(2)
C14 0.027(3) 0.039(4) 0.036(3) 0.003(3) -0.002(2) -0.014(2)
O7 0.046(3) 0.078(4) 0.063(3) 0.041(3) -0.018(2) -0.036(3)
C24 0.035(3) 0.024(3) 0.035(3) 0.005(2) 0.006(2) -0.010(2)
C26 0.038(4) 0.092(7) 0.060(5) -0.027(4) -0.010(3) 0.028(4)
O13 0.225(11) 0.149(9) 0.057(5) -0.004(5) 0.013(6) -0.027(8)
O11 0.032(2) 0.039(3) 0.038(2) -0.0049(18) -0.0037(17) 0.0080(18)
O12 0.033(2) 0.030(2) 0.044(2) -0.0072(18) 0.0113(17) 0.0005(17)

loop_
_atom_type_symbol
_atom_type_description
_atom_type_scat_dispersion_real
_atom_type_scat_dispersion_imag
_atom_type_scat_source
C C 0.0033 0.0016 'International Tables Vol C Tables 4.2.6.8 and 6.1.1.4'
H H 0.0000 0.0000 'International Tables Vol C Tables 4.2.6.8 and 6.1.1.4'
N N 0.0061 0.0033 'International Tables Vol C Tables 4.2.6.8 and 6.1.1.4'
O O 0.0106 0.0060 'International Tables Vol C Tables 4.2.6.8 and 6.1.1.4'
Zn Zn 0.2839 1.4301 'International Tables Vol C Tables 4.2.6.8 and 6.1.1.4'
Sm Sm -0.1638 3.4418 'International Tables Vol C Tables 4.2.6.8 and 6.1.1.4'

loop_
_geom_angle_atom_site_label_1
_geom_angle_atom_site_label_2
_geom_angle_atom_site_label_3
_geom_angle
_geom_angle_site_symmetry_1
_geom_angle_site_symmetry_3
O2 Sm1 O9 82.60(14) 1_545 3_666
O2 Sm1 O10 150.20(16) 1_545 .
O9 Sm1 O10 115.02(13) 3_666 .
O2 Sm1 O4 74.15(13) 1_545 .
O9 Sm1 O4 80.91(14) 3_666 .
O10 Sm1 O4 130.05(16) . .
O2 Sm1 O5 100.16(16) 1_545 .
O9 Sm1 O5 150.57(13) 3_666 .
O10 Sm1 O5 76.48(16) . .
O4 Sm1 O5 71.91(14) . .
O2 Sm1 O12 74.43(13) 1_545 .
O9 Sm1 O12 77.57(13) 3_666 .
O10 Sm1 O12 85.74(16) . .
O4 Sm1 O12 143.75(13) . .
O5 Sm1 O12 131.60(13) . .
O2 Sm1 O3 124.88(13) 1_545 .
O9 Sm1 O3 77.55(13) 3_666 .
O10 Sm1 O3 83.72(15) . .
O4 Sm1 O3 52.31(12) . .
O5 Sm1 O3 77.00(13) . .
O12 Sm1 O3 145.65(13) . .
O2 Sm1 O6 81.42(15) 1_545 .
O9 Sm1 O6 155.46(13) 3_666 .
O10 Sm1 O6 73.34(15) . .
O4 Sm1 O6 112.19(14) . .
O5 Sm1 O6 51.65(13) . .
O12 Sm1 O6 80.26(14) . .
O3 Sm1 O6 126.97(13) . .
O2 Sm1 O9 137.59(13) 1_545 .
O9 Sm1 O9 64.00(14) 3_666 .
O10 Sm1 O9 51.05(12) . .
O4 Sm1 O9 121.54(13) . .
O5 Sm1 O9 121.87(15) . .
O12 Sm1 O9 73.46(13) . .
O3 Sm1 O9 74.50(12) . .
O6 Sm1 O9 119.02(14) . .
O2 Sm1 C12 99.73(14) 1_545 .
O9 Sm1 C12 79.32(14) 3_666 .
O10 Sm1 C12 106.85(17) . .
O4 Sm1 C12 26.03(14) . .
O5 Sm1 C12 71.31(13) . .
O12 Sm1 C12 156.71(14) . .
O3 Sm1 C12 26.34(13) . .
O6 Sm1 C12 121.74(14) . .
O9 Sm1 C12 98.90(14) . .
O2 Sm1 C23 92.12(15) 1_545 .
O9 Sm1 C23 172.91(14) 3_666 .
O10 Sm1 C23 71.78(15) . .
O4 Sm1 C23 93.12(15) . .
O5 Sm1 C23 26.01(14) . .
O12 Sm1 C23 105.65(15) . .
O3 Sm1 C23 101.87(15) . .
O6 Sm1 C23 25.71(14) . .
O9 Sm1 C23 122.83(14) . .
C12 Sm1 C23 97.00(15) . .
O2 Sm1 C25 153.53(16) 1_545 .
O9 Sm1 C25 90.12(14) 3_666 .
O10 Sm1 C25 24.91(14) . .
O4 Sm1 C25 129.89(15) . .
O5 Sm1 C25 98.60(17) . .
O12 Sm1 C25 79.16(15) . .
O3 Sm1 C25 77.59(15) . .
O6 Sm1 C25 95.96(16) . .
O9 Sm1 C25 26.15(13) . .
C12 Sm1 C25 103.88(16) . .
C23 Sm1 C25 96.68(16) . .
O11 Zn1 O8 94.88(15) . 2_455
O11 Zn1 N1 96.35(17) . 2_645
O8 Zn1 N1 93.96(16) 2_455 2_645
O11 Zn1 N4 90.97(17) . .
O8 Zn1 N4 93.50(17) 2_455 .
N1 Zn1 N4 169.07(16) 2_645 .
O11 Zn1 N3 166.70(16) . .
O8 Zn1 N3 87.30(16) 2_455 .
N1 Zn1 N3 96.58(16) 2_645 .
N4 Zn1 N3 75.80(16) . .
O11 Zn1 N2 91.97(16) . 2_645
O8 Zn1 N2 168.46(16) 2_455 2_645
N1 Zn1 N2 76.04(16) 2_645 2_645
N4 Zn1 N2 95.66(17) . 2_645
N3 Zn1 N2 88.15(17) . 2_645
O4 C12 O3 122.2(5) . .
O4 C12 C8 118.2(4) . .
O3 C12 C8 119.7(5) . .
O4 C12 Sm1 60.2(3) . .
O3 C12 Sm1 62.2(3) . .
C8 C12 Sm1 175.3(3) . .
C6 C7 C8 118.3(5) . .
C6 C7 H7 120.8 . .
C8 C7 H7 120.8 . .
C12 O4 Sm1 93.8(3) . .
N2 C10 C9 122.7(5) . .
N2 C10 H10 118.6 . .
C9 C10 H10 118.6 . .
C10 N2 C6 118.6(4) . .
C10 N2 Zn1 125.9(3) . 2_655
C6 N2 Zn1 114.8(3) . 2_655
C1 C2 C3 118.7(5) . .
C1 C2 H2 120.7 . .
C3 C2 H2 120.7 . .
C9 C8 C7 119.9(5) . .
C9 C8 C12 119.5(5) . .
C7 C8 C12 120.6(4) . .
N2 C6 C7 121.7(5) . .
N2 C6 C5 115.0(4) . .
C7 C6 C5 123.3(4) . .
C5 N1 C1 119.2(4) . .
C5 N1 Zn1 117.4(3) . 2_655
C1 N1 Zn1 123.2(3) . 2_655
N1 C1 C2 122.4(5) . .
N1 C1 H1 118.8 . .
C2 C1 H1 118.8 . .
C3 C4 C5 118.5(5) . .
C3 C4 H4 120.8 . .
C5 C4 H4 120.8 . .
C2 C3 C4 119.2(5) . .
C2 C3 C11 120.3(5) . .
C4 C3 C11 120.4(5) . .
C8 C9 C10 118.8(5) . .
C8 C9 H9 120.6 . .
C10 C9 H9 120.6 . .
N1 C5 C4 121.5(5) . .
N1 C5 C6 115.6(4) . .
C4 C5 C6 122.7(4) . .
C12 O3 Sm1 91.5(3) . .
O2 C11 O1 125.9(5) . .
O2 C11 C3 115.7(5) . .
O1 C11 C3 118.4(5) . .
C11 O2 Sm1 143.2(3) . 1_565
C13 N3 C17 118.3(4) . .
C13 N3 Zn1 125.6(4) . .
C17 N3 Zn1 116.1(3) . .
C23 O6 Sm1 91.9(3) . .
C22 N4 C18 119.4(4) . .
C22 N4 Zn1 123.5(4) . .
C18 N4 Zn1 117.1(3) . .
C23 O5 Sm1 93.6(3) . .
N3 C17 C16 121.7(5) . .
N3 C17 C18 115.3(4) . .
C16 C17 C18 123.0(5) . .
O6 C23 O5 122.5(5) . .
O6 C23 C15 120.0(5) . .
O5 C23 C15 117.4(5) . .
O6 C23 Sm1 62.4(3) . .
O5 C23 Sm1 60.4(3) . .
C15 C23 Sm1 171.5(4) . .
N4 C18 C19 121.2(5) . .
N4 C18 C17 115.7(4) . .
C19 C18 C17 123.1(4) . .
N4 C22 C21 122.0(5) . .
N4 C22 H22 119.0 . .
C21 C22 H22 119.0 . .
C25 O9 Sm1 152.7(4) . 3_666
C25 O9 Sm1 91.2(3) . .
Sm1 O9 Sm1 116.00(14) 3_666 .
C24 O8 Zn1 124.5(4) . 2_445
C25 O10 Sm1 98.7(3) . .
C14 C15 C16 119.1(5) . .
C14 C15 C23 119.8(5) . .
C16 C15 C23 121.1(5) . .
C21 C20 C19 118.4(5) . .
C21 C20 C24 121.4(5) . .
C19 C20 C24 120.0(5) . .
O10 C25 O9 119.0(5) . .
O10 C25 C26 122.3(5) . .
O9 C25 C26 118.7(5) . .
O10 C25 Sm1 56.3(3) . .
O9 C25 Sm1 62.7(3) . .
C26 C25 Sm1 177.7(5) . .
C18 C19 C20 119.9(5) . .
C18 C19 H19 120.1 . .
C20 C19 H19 120.1 . .
C17 C16 C15 119.1(5) . .
C17 C16 H16 120.4 . .
C15 C16 H16 120.4 . .
N3 C13 C14 122.9(5) . .
N3 C13 H13 118.6 . .
C14 C13 H13 118.6 . .
C20 C21 C22 119.2(5) . .
C20 C21 H21 120.4 . .
C22 C21 H21 120.4 . .
C15 C14 C13 118.8(5) . .
C15 C14 H14 120.6 . .
C13 C14 H14 120.6 . .
O7 C24 O8 126.9(5) . .
O7 C24 C20 116.4(5) . .
O8 C24 C20 116.7(5) . .
C25 C26 H26A 109.5 . .
C25 C26 H26B 109.5 . .
H26A C26 H26B 109.5 . .
C25 C26 H26C 109.5 . .
H26A C26 H26C 109.5 . .
H26B C26 H26C 109.5 . .
Zn1 O11 H11B 112.7 . .
Zn1 O11 H11A 101.1 . .
H11B O11 H11A 102.5 . .
Sm1 O12 H12A 113.4 . .
Sm1 O12 H12B 104.5 . .
H12A O12 H12B 109.6 . .

loop_
_geom_bond_atom_site_label_1
_geom_bond_atom_site_label_2
_geom_bond_distance
_geom_bond_site_symmetry_2
Sm1 O2 2.371(4) 1_545
Sm1 O9 2.422(4) 3_666
Sm1 O10 2.449(4) .
Sm1 O4 2.476(4) .
Sm1 O5 2.486(4) .
Sm1 O12 2.479(4) .
Sm1 O3 2.519(4) .
Sm1 O6 2.531(4) .
Sm1 O9 2.584(4) .
Sm1 C12 2.847(5) .
Sm1 C23 2.854(5) .
Sm1 C25 2.908(6) .
Zn1 O11 2.088(4) .
Zn1 O8 2.098(4) 2_455
Zn1 N1 2.114(4) 2_645
Zn1 N4 2.147(4) .
Zn1 N3 2.177(4) .
Zn1 N2 2.183(4) 2_645
C12 O4 1.252(7) .
C12 O3 1.264(6) .
C12 C8 1.510(7) .
C7 C6 1.385(7) .
C7 C8 1.397(7) .
C7 H7 0.9300 .
C10 N2 1.341(7) .
C10 C9 1.376(8) .
C10 H10 0.9300 .
N2 C6 1.351(6) .
N2 Zn1 2.183(4) 2_655
C2 C1 1.377(7) .
C2 C3 1.382(7) .
C2 H2 0.9300 .
C8 C9 1.364(7) .
C6 C5 1.495(7) .
N1 C5 1.341(6) .
N1 C1 1.340(7) .
N1 Zn1 2.114(4) 2_655
C1 H1 0.9300 .
C4 C3 1.392(7) .
C4 C5 1.394(7) .
C4 H4 0.9300 .
C3 C11 1.515(7) .
C9 H9 0.9300 .
O1 C11 1.254(7) .
C11 O2 1.253(6) .
O2 Sm1 2.371(4) 1_565
N3 C13 1.340(7) .
N3 C17 1.353(6) .
O6 C23 1.239(7) .
N4 C22 1.339(7) .
N4 C18 1.347(6) .
O5 C23 1.254(7) .
C17 C16 1.384(7) .
C17 C18 1.492(7) .
C23 C15 1.517(7) .
C18 C19 1.386(7) .
C22 C21 1.392(8) .
C22 H22 0.9300 .
O9 C25 1.282(6) .
O9 Sm1 2.422(4) 3_666
O8 C24 1.252(6) .
O8 Zn1 2.098(4) 2_445
O10 C25 1.239(7) .
C15 C14 1.375(8) .
C15 C16 1.387(7) .
C20 C21 1.381(7) .
C20 C19 1.388(7) .
C20 C24 1.514(7) .
C25 C26 1.494(8) .
C19 H19 0.9300 .
C16 H16 0.9300 .
C13 C14 1.380(8) .
C13 H13 0.9300 .
C21 H21 0.9300 .
C14 H14 0.9300 .
O7 C24 1.239(7) .
C26 H26A 0.9600 .
C26 H26B 0.9600 .
C26 H26C 0.9600 .
O11 H11B 0.8411 .
O11 H11A 0.8839 .
O12 H12A 0.8454 .
O12 H12B 0.8320 .
